data_8000009
loop_
_publ_author_name
'Yu Chikamoto'
'Masakazu Hirotsu'
'Tatsuya Kawamoto'
'Takumi Konno'

_publ_contact_author
;
     Takumi Konno
  Department of Chemistry, Graduate School of Science, Osaka University, 
Toyonaka, Osaka, 560-0043, Japan
;
_publ_section_title
;
 Alkylation of Nonbridging Thiolato Groups in an S-bridged
 CoIIIPdIICoIII Trinuclear Complex: Control of Geometrical Isomerism by
 Tuning Trans Influence Due to Sulfur Donors
;
_journal_issue 3
_journal_name_full 'Chemistry Letters'
_journal_page_first 362
_journal_paper_doi 10.1246/cl.2005.362
_journal_volume 34
_journal_year 2005
_chemical_formula_moiety 'C26 H68 Cl4 Co2 N6 O9 Pd S6'
_chemical_formula_sum 'C26 H68 Cl4 Co2 N6 O9 Pd S6'
_chemical_formula_weight 1167.28
_space_group_IT_number 2
_symmetry_cell_setting monoclinic
_symmetry_space_group_name_Hall '-P 1'
_symmetry_space_group_name_H-M 'P -1'
_atom_sites_solution_hydrogens geom
_atom_sites_solution_primary direct
_atom_sites_solution_secondary difmap
_cell_angle_alpha 111.309(14)
_cell_angle_beta 98.741(15)
_cell_angle_gamma 104.056(14)
_cell_formula_units_Z 2
_cell_length_a 13.024(2)
_cell_length_b 16.762(3)
_cell_length_c 12.618(2)
_cell_measurement_temperature 296(2)
_cell_measurement_theta_max 14.9
_cell_measurement_theta_min 12.9
_cell_volume 2399.8(8)
_computing_cell_refinement WinAFC
_computing_data_collection WinAFC
_computing_data_reduction CrystalStructure
_computing_publication_material 'CrystalStructure 3.6.0'
_computing_structure_refinement 'SHELXL-97 (Sheldrick, 1997)'
_computing_structure_solution 'SHELXS-97 (Sheldrick, 1990)'
_diffrn_ambient_temperature 296(2)
_diffrn_measured_fraction_theta_full 0.997
_diffrn_measured_fraction_theta_max 0.997
_diffrn_measurement_device_type 'Rigaku AFC7R'
_diffrn_measurement_method \w-2\q
_diffrn_radiation_monochromator graphite
_diffrn_radiation_source 'fine-focus sealed tube'
_diffrn_radiation_type MoK\a
_diffrn_radiation_wavelength 0.71069
_diffrn_reflns_av_R_equivalents 0.0868
_diffrn_reflns_av_sigmaI/netI 0.1089
_diffrn_reflns_limit_h_max 16
_diffrn_reflns_limit_h_min -16
_diffrn_reflns_limit_k_max 21
_diffrn_reflns_limit_k_min -20
_diffrn_reflns_limit_l_max 7
_diffrn_reflns_limit_l_min -16
_diffrn_reflns_number 12530
_diffrn_reflns_theta_full 27.55
_diffrn_reflns_theta_max 27.55
_diffrn_reflns_theta_min 2.59
_diffrn_standards_interval_count 150
_diffrn_standards_number 3
_exptl_absorpt_coefficient_mu 1.586
_exptl_absorpt_correction_T_max 0.7420
_exptl_absorpt_correction_T_min 0.6146
_exptl_absorpt_correction_type psi-scan
_exptl_absorpt_process_details '(North, Phillips & Mathews, 1968)'
_exptl_crystal_colour red
_exptl_crystal_density_diffrn 1.615
_exptl_crystal_density_method 'not measured'
_exptl_crystal_description plate
_exptl_crystal_F_000 1204
_exptl_crystal_size_max 0.34
_exptl_crystal_size_mid 0.32
_exptl_crystal_size_min 0.20
_refine_diff_density_max 0.998
_refine_diff_density_min -1.594
_refine_diff_density_rms 0.118
_refine_ls_extinction_coef 0.0022(5)
_refine_ls_extinction_expression Fc^*^=kFc[1+0.001xFc^2^\l^3^/sin(2\q)]^-1/4^
_refine_ls_extinction_method SHELXL
_refine_ls_goodness_of_fit_ref 1.039
_refine_ls_hydrogen_treatment mixed
_refine_ls_matrix_type full
_refine_ls_number_parameters 496
_refine_ls_number_reflns 11050
_refine_ls_number_restraints 0
_refine_ls_restrained_S_all 1.039
_refine_ls_R_factor_all 0.1497
_refine_ls_R_factor_gt 0.0586
_refine_ls_shift/su_max 0.001
_refine_ls_shift/su_mean 0.000
_refine_ls_structure_factor_coef Fsqd
_refine_ls_weighting_details 'calc w=1/[\s^2^(Fo^2^)+(0.0982P)^2^+1.7663P] where P=(Fo^2^+2Fc^2^)/3'
_refine_ls_weighting_scheme calc
_refine_ls_wR_factor_gt 0.1629
_refine_ls_wR_factor_ref 0.2015
_reflns_number_gt 5486
_reflns_number_total 11050
_reflns_threshold_expression >2sigma(I)
_cod_depositor_comments
;
The following automatic conversions were performed:

'_exptl_absorpt_correction_type' tag value 'psi-scans' was replaced
with 'psi-scan' value.

Automatic conversion script
Id: cif_fix_values 1646 2011-03-28 12:23:43Z adriana 
;
_cod_original_sg_symbol_H-M 'P -1   '
_cod_database_code 8000009

loop_
_symmetry_equiv_pos_as_xyz
'x, y, z'
'-x, -y, -z'

loop_
_atom_site_label
_atom_site_type_symbol
_atom_site_fract_x
_atom_site_fract_y
_atom_site_fract_z
_atom_site_U_iso_or_equiv
_atom_site_adp_type
_atom_site_occupancy
_atom_site_symmetry_multiplicity
_atom_site_calc_flag
_atom_site_refinement_flags
Pd1 Pd 1.01450(4) 0.29482(3) 0.23989(4) 0.04556(17) Uani 1 1 d .
Co1 Co 1.23850(7) 0.28729(5) 0.39975(7) 0.0472(2) Uani 1 1 d .
Co2 Co 0.80261(7) 0.30484(5) 0.06652(7) 0.0433(2) Uani 1 1 d .
Cl1 Cl 1.3225(3) 0.1274(2) 0.0011(3) 0.1272(10) Uiso 1 1 d .
Cl2 Cl 1.5468(5) 0.2373(4) 0.1733(6) 0.1155(18) Uiso 0.50 1 d P
Cl3 Cl 1.41407(17) 0.56501(14) -0.35675(18) 0.0737(5) Uiso 1 1 d .
Cl4 Cl 1.13375(17) 0.43650(14) 0.01876(19) 0.0748(5) Uiso 1 1 d .
Cl5 Cl 0.7494(7) 0.5629(6) 0.1960(7) 0.145(2) Uiso 0.50 1 d P
S1 S 1.11653(14) 0.36286(11) 0.43743(14) 0.0519(4) Uani 1 1 d .
S2 S 1.15429(14) 0.23464(11) 0.20845(14) 0.0532(4) Uani 1 1 d .
S3 S 1.36337(14) 0.21268(11) 0.35925(16) 0.0556(4) Uani 1 1 d .
S4 S 0.93233(13) 0.23818(11) 0.04035(13) 0.0483(4) Uani 1 1 d .
S5 S 0.86012(14) 0.34083(11) 0.26142(14) 0.0494(4) Uani 1 1 d .
S6 S 0.74248(14) 0.26253(12) -0.12987(15) 0.0554(4) Uani 1 1 d .
O1 O 0.1866(9) 0.0314(6) 0.5325(8) 0.113(3) Uiso 0.90 1 d P
O2 O 0.116(8) 0.008(6) 0.511(8) 0.09(2) Uiso 0.10 1 d P
O3 O 0.8156(10) 0.0080(8) 0.2424(10) 0.134(4) Uiso 0.80 1 d P
O4 O 0.801(5) -0.046(5) 0.264(6) 0.19(2) Uiso 0.20 1 d P
O5 O 0.101(4) 0.227(4) 0.833(5) 0.189(19) Uiso 0.25 1 d P
O6 O 0.0696(11) 0.2551(10) 0.7800(13) 0.150(5) Uiso 0.75 1 d P
O7 O 1.0525(12) -0.0379(10) 0.2775(13) 0.102(4) Uiso 0.50 1 d P
O8 O 1.0805(14) -0.0966(12) 0.2638(14) 0.110(4) Uiso 0.50 1 d P
O9 O 0.2555(14) 0.1855(13) 0.6650(15) 0.066(3) Uiso 0.40 1 d P
O10 O 0.217(3) 0.2254(19) 0.679(2) 0.097(7) Uiso 0.30 1 d P
O11 O 0.311(4) 0.240(3) 0.733(5) 0.210(18) Uiso 0.30 1 d P
O12 O 0.9988(14) 0.0162(12) 0.1360(17) 0.066(4) Uiso 0.30 1 d P
O13 O 0.9489(16) -0.0310(14) 0.0263(18) 0.087(5) Uiso 0.30 1 d P
O14 O 1.0197(12) 0.0219(10) 0.2004(14) 0.075(4) Uiso 0.40 1 d P
O15 O 0.340(2) 0.3004(19) 0.931(2) 0.136(8) Uiso 0.35 1 d P
O16 O 0.364(2) 0.4146(19) 0.997(2) 0.147(9) Uiso 0.35 1 d P
O17 O 0.355(2) 0.249(2) 0.867(3) 0.122(8) Uiso 0.30 1 d P
O18 O 0.489(3) 0.514(3) 0.094(3) 0.114(10) Uiso 0.25 1 d P
O19 O 0.5153(17) 0.5096(13) 0.1646(18) 0.104(5) Uiso 0.40 1 d P
O20 O 0.440(3) 0.476(3) 0.109(4) 0.105(11) Uiso 0.20 1 d P
O21 O 0.561(4) 0.568(3) 0.131(4) 0.097(13) Uiso 0.15 1 d P
O22 O 0.073(5) -0.011(4) 0.470(6) 0.21(3) Uiso 0.25 1 d P
O23 O 0.008(9) -0.147(7) 0.242(9) 0.15(3) Uiso 0.10 1 d P
O24 O 1.343(7) 0.454(5) -0.163(7) 0.17(3) Uiso 0.15 1 d P
O25 O 0.818(4) -0.175(4) 0.353(5) 0.165(18) Uiso 0.25 1 d P
O26 O 0.773(3) -0.138(2) 0.376(3) 0.087(8) Uiso 0.25 1 d P
N1 N 1.1328(5) 0.1867(4) 0.4149(6) 0.0626(15) Uani 1 1 d .
H1A H 1.1175 0.1361 0.3487 0.075 Uiso 1 1 calc R
H1B H 1.1664 0.1773 0.4750 0.075 Uiso 1 1 calc R
N2 N 1.3343(5) 0.3911(4) 0.3850(5) 0.0570(14) Uani 1 1 d .
H2A H 1.3463 0.4413 0.4507 0.068 Uiso 1 1 calc R
H2B H 1.3996 0.3827 0.3811 0.068 Uiso 1 1 calc R
N3 N 1.3221(5) 0.3391(4) 0.5699(5) 0.0692(16) Uani 1 1 d .
H3A H 1.3291 0.3982 0.6039 0.083 Uiso 1 1 calc R
H3B H 1.2836 0.3111 0.6072 0.083 Uiso 1 1 calc R
N4 N 0.7018(4) 0.1869(3) 0.0455(5) 0.0549(13) Uani 1 1 d .
H4A H 0.6587 0.1977 0.0949 0.066 Uiso 1 1 calc R
H4B H 0.6580 0.1590 -0.0286 0.066 Uiso 1 1 calc R
N5 N 0.9066(4) 0.4234(3) 0.0980(4) 0.0509(12) Uani 1 1 d .
H5A H 0.9542 0.4137 0.0539 0.061 Uiso 1 1 calc R
H5B H 0.8686 0.4545 0.0733 0.061 Uiso 1 1 calc R
N6 N 0.6820(5) 0.3590(4) 0.0844(5) 0.0596(14) Uani 1 1 d .
H6A H 0.6475 0.3428 0.1337 0.072 Uiso 1 1 calc R
H6B H 0.7118 0.4197 0.1181 0.072 Uiso 1 1 calc R
C1 C 1.0436(7) 0.2988(5) 0.5062(7) 0.070(2) Uani 1 1 d .
H1C H 1.0855 0.3184 0.5868 0.083 Uiso 1 1 calc R
H1D H 0.9732 0.3082 0.5077 0.083 Uiso 1 1 calc R
C2 C 1.0270(7) 0.1991(5) 0.4353(8) 0.072(2) Uani 1 1 d .
H2C H 0.9989 0.1645 0.4779 0.086 Uiso 1 1 calc R
H2D H 0.9734 0.1769 0.3602 0.086 Uiso 1 1 calc R
C3 C 1.2464(6) 0.3156(5) 0.1753(7) 0.0662(19) Uani 1 1 d .
H3C H 1.3067 0.2945 0.1547 0.079 Uiso 1 1 calc R
H3D H 1.2079 0.3220 0.1082 0.079 Uiso 1 1 calc R
C4 C 1.2909(6) 0.4066(5) 0.2813(7) 0.0654(19) Uani 1 1 d .
H4C H 1.3488 0.4477 0.2681 0.078 Uiso 1 1 calc R
H4D H 1.2329 0.4330 0.2943 0.078 Uiso 1 1 calc R
C5 C 1.4247(7) 0.2334(6) 0.5104(7) 0.079(2) Uani 1 1 d .
H5C H 1.3787 0.1916 0.5341 0.095 Uiso 1 1 calc R
H5D H 1.4966 0.2259 0.5178 0.095 Uiso 1 1 calc R
C6 C 1.4338(7) 0.3289(6) 0.5854(7) 0.082(2) Uani 1 1 d .
H6C H 1.4653 0.3437 0.6676 0.098 Uiso 1 1 calc R
H6D H 1.4817 0.3702 0.5625 0.098 Uiso 1 1 calc R
C7 C 1.2976(6) 0.0909(5) 0.2889(8) 0.072(2) Uani 1 1 d .
H7A H 1.2494 0.0733 0.3337 0.086 Uiso 1 1 calc R
H7B H 1.2530 0.0739 0.2103 0.086 Uiso 1 1 calc R
C8 C 1.3807(6) 0.0402(4) 0.2800(6) 0.0570(16) Uani 1 1 d .
C9 C 1.4450(7) 0.0368(5) 0.2009(7) 0.071(2) Uani 1 1 d .
H9 H 1.4386 0.0669 0.1525 0.085 Uiso 1 1 calc R
C10 C 1.5180(7) -0.0108(6) 0.1941(9) 0.083(2) Uani 1 1 d .
H10 H 1.5620 -0.0119 0.1425 0.100 Uiso 1 1 calc R
C11 C 1.5255(7) -0.0573(6) 0.2648(10) 0.090(3) Uani 1 1 d .
H11 H 1.5739 -0.0904 0.2593 0.108 Uiso 1 1 calc R
C12 C 1.4645(8) -0.0551(6) 0.3399(9) 0.086(3) Uani 1 1 d .
H12 H 1.4701 -0.0872 0.3859 0.103 Uiso 1 1 calc R
C13 C 1.3917(7) -0.0052(5) 0.3513(7) 0.0669(19) Uani 1 1 d .
H13 H 1.3510 -0.0026 0.4063 0.080 Uiso 1 1 calc R
C14 C 0.8470(6) 0.1233(4) 0.0025(7) 0.0621(18) Uani 1 1 d .
H14A H 0.8140 0.0924 -0.0820 0.074 Uiso 1 1 calc R
H14B H 0.8918 0.0903 0.0244 0.074 Uiso 1 1 calc R
C15 C 0.7572(6) 0.1250(4) 0.0671(7) 0.0617(18) Uani 1 1 d .
H15A H 0.7049 0.0647 0.0381 0.074 Uiso 1 1 calc R
H15B H 0.7889 0.1461 0.1510 0.074 Uiso 1 1 calc R
C16 C 0.9104(6) 0.4619(5) 0.3078(6) 0.0617(18) Uani 1 1 d .
H16A H 0.8495 0.4856 0.3087 0.074 Uiso 1 1 calc R
H16B H 0.9592 0.4907 0.3869 0.074 Uiso 1 1 calc R
C17 C 0.9710(6) 0.4817(4) 0.2231(6) 0.0604(17) Uani 1 1 d .
H17A H 0.9855 0.5448 0.2377 0.072 Uiso 1 1 calc R
H17B H 1.0410 0.4713 0.2364 0.072 Uiso 1 1 calc R
C18 C 0.6408(8) 0.3202(8) -0.1259(9) 0.095(3) Uani 1 1 d .
H18A H 0.6732 0.3787 -0.1261 0.114 Uiso 1 1 calc R
H18B H 0.5798 0.2850 -0.1961 0.114 Uiso 1 1 calc R
C19 C 0.6016(9) 0.3323(9) -0.0253(9) 0.116(4) Uani 1 1 d .
H19A H 0.5463 0.2761 -0.0406 0.139 Uiso 1 1 calc R
H19B H 0.5655 0.3779 -0.0146 0.139 Uiso 1 1 calc R
C20 C 0.8407(6) 0.3188(5) -0.1893(6) 0.0638(18) Uani 1 1 d .
H20A H 0.8592 0.3839 -0.1478 0.077 Uiso 1 1 calc R
H20B H 0.9075 0.3035 -0.1777 0.077 Uiso 1 1 calc R
C21 C 0.7927(6) 0.2898(5) -0.3195(6) 0.0575(16) Uani 1 1 d .
C22 C 0.7608(6) 0.3511(6) -0.3563(8) 0.074(2) Uani 1 1 d .
H22 H 0.7669 0.4085 -0.3024 0.089 Uiso 1 1 calc R
C23 C 0.7192(8) 0.3228(9) -0.4778(10) 0.099(3) Uani 1 1 d .
H23 H 0.6981 0.3628 -0.5045 0.119 Uiso 1 1 calc R
C24 C 0.7086(8) 0.2390(8) -0.5580(8) 0.095(3) Uani 1 1 d .
H24 H 0.6808 0.2225 -0.6381 0.114 Uiso 1 1 calc R
C25 C 0.7389(8) 0.1792(7) -0.5207(8) 0.092(3) Uani 1 1 d .
H25 H 0.7305 0.1214 -0.5752 0.110 Uiso 1 1 calc R
C26 C 0.7825(7) 0.2050(6) -0.4004(7) 0.074(2) Uani 1 1 d .
H26 H 0.8047 0.1648 -0.3750 0.089 Uiso 1 1 calc R

loop_
_atom_site_aniso_label
_atom_site_aniso_U_11
_atom_site_aniso_U_22
_atom_site_aniso_U_33
_atom_site_aniso_U_23
_atom_site_aniso_U_13
_atom_site_aniso_U_12
Pd1 0.0483(3) 0.0426(3) 0.0423(3) 0.01094(19) 0.01052(19) 0.0203(2)
Co1 0.0486(5) 0.0424(4) 0.0487(5) 0.0151(4) 0.0108(4) 0.0190(4)
Co2 0.0460(4) 0.0394(4) 0.0448(5) 0.0159(3) 0.0143(4) 0.0159(3)
S1 0.0544(9) 0.0496(9) 0.0463(9) 0.0103(7) 0.0117(7) 0.0238(7)
S2 0.0569(9) 0.0488(9) 0.0494(9) 0.0107(7) 0.0113(7) 0.0268(7)
S3 0.0528(9) 0.0455(8) 0.0667(10) 0.0184(8) 0.0129(8) 0.0224(7)
S4 0.0513(8) 0.0468(8) 0.0434(8) 0.0119(7) 0.0142(7) 0.0199(7)
S5 0.0557(9) 0.0535(9) 0.0453(8) 0.0200(7) 0.0204(7) 0.0250(7)
S6 0.0551(9) 0.0575(9) 0.0486(9) 0.0231(8) 0.0069(7) 0.0120(8)
N1 0.065(4) 0.057(3) 0.078(4) 0.033(3) 0.026(3) 0.027(3)
N2 0.057(3) 0.046(3) 0.060(3) 0.011(3) 0.015(3) 0.020(2)
N3 0.081(4) 0.061(4) 0.062(4) 0.017(3) 0.008(3) 0.035(3)
N4 0.056(3) 0.048(3) 0.057(3) 0.017(3) 0.020(3) 0.016(2)
N5 0.057(3) 0.046(3) 0.046(3) 0.016(2) 0.013(2) 0.017(2)
N6 0.060(3) 0.059(3) 0.069(4) 0.028(3) 0.022(3) 0.028(3)
C1 0.078(5) 0.082(5) 0.063(4) 0.031(4) 0.030(4) 0.043(4)
C2 0.070(5) 0.068(5) 0.097(6) 0.045(5) 0.039(4) 0.029(4)
C3 0.071(5) 0.084(5) 0.064(4) 0.039(4) 0.030(4) 0.040(4)
C4 0.064(4) 0.064(4) 0.084(5) 0.040(4) 0.024(4) 0.033(4)
C5 0.074(5) 0.069(5) 0.087(6) 0.023(4) 0.001(4) 0.039(4)
C6 0.072(5) 0.083(6) 0.067(5) 0.012(4) -0.009(4) 0.033(4)
C7 0.058(4) 0.044(4) 0.098(6) 0.016(4) 0.007(4) 0.019(3)
C8 0.053(4) 0.046(3) 0.064(4) 0.012(3) 0.012(3) 0.022(3)
C9 0.081(5) 0.054(4) 0.073(5) 0.022(4) 0.018(4) 0.021(4)
C10 0.071(5) 0.064(5) 0.100(7) 0.014(5) 0.029(5) 0.023(4)
C11 0.069(5) 0.066(5) 0.118(8) 0.016(5) 0.015(5) 0.036(4)
C12 0.097(7) 0.070(5) 0.091(6) 0.036(5) 0.000(5) 0.039(5)
C13 0.082(5) 0.057(4) 0.066(5) 0.028(4) 0.017(4) 0.029(4)
C14 0.069(4) 0.043(3) 0.071(5) 0.016(3) 0.018(4) 0.025(3)
C15 0.072(5) 0.042(3) 0.070(5) 0.024(3) 0.016(4) 0.018(3)
C16 0.076(5) 0.057(4) 0.047(4) 0.012(3) 0.013(3) 0.030(4)
C17 0.072(4) 0.043(3) 0.057(4) 0.014(3) 0.015(3) 0.017(3)
C18 0.084(6) 0.153(10) 0.093(7) 0.076(7) 0.030(5) 0.070(7)
C19 0.089(7) 0.163(11) 0.095(8) 0.037(7) 0.008(6) 0.079(8)
C20 0.066(4) 0.068(4) 0.058(4) 0.032(4) 0.018(3) 0.013(4)
C21 0.055(4) 0.060(4) 0.053(4) 0.025(3) 0.011(3) 0.011(3)
C22 0.070(5) 0.073(5) 0.076(5) 0.037(4) 0.010(4) 0.015(4)
C23 0.081(6) 0.131(9) 0.096(7) 0.074(7) 0.009(5) 0.022(6)
C24 0.078(6) 0.122(9) 0.059(5) 0.042(6) 0.002(4) -0.009(6)
C25 0.105(7) 0.089(6) 0.055(5) 0.015(5) 0.031(5) 0.005(5)
C26 0.089(6) 0.076(5) 0.062(5) 0.030(4) 0.030(4) 0.023(4)

loop_
_atom_type_symbol
_atom_type_description
_atom_type_scat_dispersion_real
_atom_type_scat_dispersion_imag
_atom_type_scat_source
C C 0.0033 0.0016 'International Tables Vol C Tables 4.2.6.8 and 6.1.1.4'
H H 0.0000 0.0000 'International Tables Vol C Tables 4.2.6.8 and 6.1.1.4'
N N 0.0061 0.0033 'International Tables Vol C Tables 4.2.6.8 and 6.1.1.4'
Cl Cl 0.1484 0.1585 'International Tables Vol C Tables 4.2.6.8 and 6.1.1.4'
Co Co 0.3494 0.9721 'International Tables Vol C Tables 4.2.6.8 and 6.1.1.4'
Pd Pd -0.9988 1.0072 'International Tables Vol C Tables 4.2.6.8 and 6.1.1.4'
S S 0.1246 0.1234 'International Tables Vol C Tables 4.2.6.8 and 6.1.1.4'
O O 0.0106 0.0060 'International Tables Vol C Tables 4.2.6.8 and 6.1.1.4'

loop_
_geom_angle_atom_site_label_1
_geom_angle_atom_site_label_2
_geom_angle_atom_site_label_3
_geom_angle
S2 Pd1 S4 92.82(6)
S2 Pd1 S1 83.93(6)
S4 Pd1 S1 172.82(6)
S2 Pd1 S5 174.16(6)
S4 Pd1 S5 84.20(6)
S1 Pd1 S5 99.58(6)
N2 Co1 N1 175.7(2)
N2 Co1 N3 89.0(3)
N1 Co1 N3 92.0(3)
N2 Co1 S2 87.80(17)
N1 Co1 S2 91.3(2)
N3 Co1 S2 176.5(2)
N2 Co1 S1 89.10(17)
N1 Co1 S1 86.66(17)
N3 Co1 S1 93.88(18)
S2 Co1 S1 87.34(6)
N2 Co1 S3 89.72(17)
N1 Co1 S3 94.52(17)
N3 Co1 S3 86.68(18)
S2 Co1 S3 92.03(7)
S1 Co1 S3 178.68(8)
N5 Co2 N4 176.3(2)
N5 Co2 N6 90.3(2)
N4 Co2 N6 90.3(2)
N5 Co2 S4 91.89(16)
N4 Co2 S4 87.56(16)
N6 Co2 S4 177.41(18)
N5 Co2 S5 87.22(16)
N4 Co2 S5 89.10(17)
N6 Co2 S5 93.90(18)
S4 Co2 S5 87.60(6)
N5 Co2 S6 95.07(16)
N4 Co2 S6 88.60(17)
N6 Co2 S6 86.97(18)
S4 Co2 S6 91.45(7)
S5 Co2 S6 177.55(7)
C1 S1 Co1 97.1(2)
C1 S1 Pd1 104.9(3)
Co1 S1 Pd1 93.13(6)
C3 S2 Co1 97.8(3)
C3 S2 Pd1 102.6(2)
Co1 S2 Pd1 94.89(6)
C7 S3 C5 102.9(4)
C7 S3 Co1 111.6(2)
C5 S3 Co1 97.1(3)
C14 S4 Co2 97.9(2)
C14 S4 Pd1 104.2(3)
Co2 S4 Pd1 93.99(6)
C16 S5 Co2 96.1(2)
C16 S5 Pd1 104.5(3)
Co2 S5 Pd1 92.67(6)
C18 S6 C20 102.8(4)
C18 S6 Co2 98.0(3)
C20 S6 Co2 113.4(2)
C2 N1 Co1 116.8(4)
C4 N2 Co1 114.9(4)
C6 N3 Co1 112.7(5)
C15 N4 Co2 114.7(4)
C17 N5 Co2 116.6(4)
C19 N6 Co2 114.2(5)
C2 C1 S1 108.3(5)
N1 C2 C1 110.2(6)
C4 C3 S2 110.0(5)
N2 C4 C3 107.6(6)
C6 C5 S3 106.1(6)
N3 C6 C5 109.4(7)
C8 C7 S3 112.1(5)
C13 C8 C9 118.7(7)
C13 C8 C7 119.3(7)
C9 C8 C7 122.0(7)
C10 C9 C8 120.3(8)
C9 C10 C11 119.7(9)
C12 C11 C10 120.7(8)
C11 C12 C13 121.1(9)
C8 C13 C12 119.5(8)
C15 C14 S4 109.9(4)
N4 C15 C14 107.8(6)
C17 C16 S5 108.8(5)
N5 C17 C16 111.4(6)
C19 C18 S6 111.4(6)
C18 C19 N6 116.8(8)
C21 C20 S6 110.1(5)
C26 C21 C22 120.6(7)
C26 C21 C20 120.6(7)
C22 C21 C20 118.8(7)
C21 C22 C23 117.2(9)
C24 C23 C22 122.5(9)
C23 C24 C25 119.7(9)
C24 C25 C26 119.8(9)
C21 C26 C25 120.1(8)

loop_
_geom_bond_atom_site_label_1
_geom_bond_atom_site_label_2
_geom_bond_distance
_geom_bond_site_symmetry_2
Pd1 S2 2.3044(16) .
Pd1 S4 2.3099(17) .
Pd1 S1 2.3389(18) .
Pd1 S5 2.3405(17) .
Co1 N2 1.967(6) .
Co1 N1 1.991(6) .
Co1 N3 2.006(6) .
Co1 S2 2.2327(19) .
Co1 S1 2.2636(17) .
Co1 S3 2.2904(18) .
Co2 N5 1.974(5) .
Co2 N4 1.989(5) .
Co2 N6 1.998(5) .
Co2 S4 2.2428(17) .
Co2 S5 2.2617(18) .
Co2 S6 2.2627(19) .
Cl5 O24 1.14(8) 2_765
S1 C1 1.800(8) .
S2 C3 1.798(8) .
S3 C7 1.814(7) .
S3 C5 1.822(8) .
S4 C14 1.818(7) .
S5 C16 1.807(7) .
S6 C18 1.816(8) .
S6 C20 1.819(7) .
N1 C2 1.490(9) .
N2 C4 1.481(9) .
N3 C6 1.498(10) .
N4 C15 1.477(8) .
N5 C17 1.493(8) .
N6 C19 1.448(11) .
C1 C2 1.523(11) .
C3 C4 1.518(11) .
C5 C6 1.498(11) .
C7 C8 1.523(9) .
C8 C13 1.387(10) .
C8 C9 1.391(11) .
C9 C10 1.375(11) .
C10 C11 1.389(14) .
C11 C12 1.322(13) .
C12 C13 1.400(11) .
C14 C15 1.524(10) .
C16 C17 1.503(10) .
C18 C19 1.405(13) .
C20 C21 1.512(10) .
C21 C26 1.375(11) .
C21 C22 1.392(10) .
C22 C23 1.401(13) .
C23 C24 1.359(15) .
C24 C25 1.363(14) .
C25 C26 1.399(12) .
